data_4088124
loop_
_publ_author_name
'Kubanik, Mario'
'Holtkamp, Hannah'
'S\"ohnel, Tilo'
'Jamieson, Stephen M. F.'
'Hartinger, Christian G.'

_publ_section_title
;
 Impact of the Halogen Substitution Pattern on the Biological Activity of
 Organoruthenium 8-Hydroxyquinoline Anticancer Agents
;
_journal_issue 23
_journal_name_full Organometallics
_journal_page_first 5658
_journal_paper_doi 10.1021/acs.organomet.5b00868
_journal_volume 34
_journal_year 2015
_chemical_formula_moiety 'C19 H20 Br N O Ru'
_chemical_formula_sum 'C19 H20 Br N O Ru'
_chemical_formula_weight 459.34
_chemical_name_systematic
;
Bromido(8-quinolinolato-?N1,?O8)(?6-p-cymene)ruthenium(II)
;
_space_group_crystal_system monoclinic
_space_group_IT_number 14
_space_group_name_Hall '-P 2yn'
_space_group_name_H-M_alt 'P 1 21/n 1'
_atom_sites_solution_hydrogens geom
_atom_sites_solution_primary direct
_atom_sites_solution_secondary difmap
_audit_creation_method SHELXL-2013
_cell_angle_alpha 90
_cell_angle_beta 101.368(4)
_cell_angle_gamma 90
_cell_formula_units_Z 4
_cell_length_a 10.6388(5)
_cell_length_b 13.3818(7)
_cell_length_c 12.2984(7)
_cell_measurement_reflns_used 9889
_cell_measurement_temperature 99(2)
_cell_measurement_theta_max 27.311
_cell_measurement_theta_min 3.1225
_cell_volume 1716.53(16)
_computing_cell_refinement '<i>SAINT</i> (Bruker, 2008)'
_computing_data_collection '<i>APEX2</i> (Bruker, 2008)'
_computing_data_reduction '<i>SAINT</i> (Bruker, 2008)'
_computing_publication_material 'SHELXL-2013 (Sheldrick, 2013)'
_computing_structure_refinement 'SHELXL-2013 (Sheldrick, 2013)'
_computing_structure_solution 'SHELXS-97 (Sheldrick, 1990)'
_diffrn_ambient_temperature 99(2)
_diffrn_measured_fraction_theta_full 0.994
_diffrn_measured_fraction_theta_max 0.994
_diffrn_measurement_device_type 'Bruker SMART APEXII CCD'
_diffrn_measurement_method '\w and \f scans'
_diffrn_radiation_type MoK\a
_diffrn_radiation_wavelength 0.71073
_diffrn_reflns_av_R_equivalents 0.0708
_diffrn_reflns_av_unetI/netI 0.0704
_diffrn_reflns_Laue_measured_fraction_full 0.994
_diffrn_reflns_Laue_measured_fraction_max 0.994
_diffrn_reflns_limit_h_max 13
_diffrn_reflns_limit_h_min -13
_diffrn_reflns_limit_k_max 14
_diffrn_reflns_limit_k_min -17
_diffrn_reflns_limit_l_max 14
_diffrn_reflns_limit_l_min -15
_diffrn_reflns_number 18689
_diffrn_reflns_point_group_measured_fraction_full 0.994
_diffrn_reflns_point_group_measured_fraction_max 0.994
_diffrn_reflns_theta_full 25.242
_diffrn_reflns_theta_max 27.500
_diffrn_reflns_theta_min 2.274
_diffrn_source 'fine-focus sealed tube'
_exptl_absorpt_coefficient_mu 3.244
_exptl_absorpt_correction_T_max 0.669
_exptl_absorpt_correction_T_min 0.336
_exptl_absorpt_correction_type multi-scan
_exptl_absorpt_process_details '(<i>SADABS</i>; Bruker, 2004)'
_exptl_crystal_density_diffrn 1.777
_exptl_crystal_description 'not regular'
_exptl_crystal_F_000 912
_exptl_crystal_size_max 0.340
_exptl_crystal_size_mid 0.300
_exptl_crystal_size_min 0.080
_refine_diff_density_max 0.851
_refine_diff_density_min -1.321
_refine_diff_density_rms 0.148
_refine_ls_extinction_method none
_refine_ls_goodness_of_fit_ref 1.002
_refine_ls_hydrogen_treatment refxyz
_refine_ls_matrix_type full
_refine_ls_number_parameters 211
_refine_ls_number_reflns 3913
_refine_ls_number_restraints 0
_refine_ls_restrained_S_all 1.002
_refine_ls_R_factor_all 0.0681
_refine_ls_R_factor_gt 0.0408
_refine_ls_shift/su_max 0.001
_refine_ls_shift/su_mean 0.000
_refine_ls_structure_factor_coef Fsqd
_refine_ls_weighting_details
;
 w=1/[\s^2^(Fo^2^)+(0.0491P)^2^]
 where P=(Fo^2^+2Fc^2^)/3
;
_refine_ls_weighting_scheme calc
_refine_ls_wR_factor_gt 0.0890
_refine_ls_wR_factor_ref 0.0994
_reflns_Friedel_coverage 0.000
_reflns_number_gt 2847
_reflns_number_total 3913
_reflns_threshold_expression 'I > 2\s(I)'
_cod_data_source_file om5b00868_si_002.cif
_cod_data_source_block 1b
_cod_original_sg_symbol_H-M 'P 21/n'
_cod_database_code 4088124
_shelx_space_group_comment
;
The symmetry employed for this shelxl refinement is uniquely defined
by the following loop, which should always be used as a source of
symmetry information in preference to the above space-group names.
They are only intended as comments.
;
_shelx_estimated_absorpt_t_min 0.405
_shelx_estimated_absorpt_t_max 0.781
_shelxl_version_number 2013-2

loop_
_space_group_symop_operation_xyz
'x, y, z'
'-x+1/2, y+1/2, -z+1/2'
'-x, -y, -z'
'x-1/2, -y-1/2, z-1/2'

loop_
_atom_site_label
_atom_site_type_symbol
_atom_site_fract_x
_atom_site_fract_y
_atom_site_fract_z
_atom_site_U_iso_or_equiv
_atom_site_adp_type
_atom_site_occupancy
_atom_site_site_symmetry_order
_atom_site_calc_flag
_atom_site_refinement_flags_posn
_atom_site_refinement_flags_adp
C1 C 0.1531(4) 0.0985(3) 0.5881(4) 0.0212(10) Uani 1 1 d . .
H1 H 0.1560 0.1011 0.6641 0.025 Uiso 1 1 calc R U
C2 C 0.1695(4) 0.0059(3) 0.5382(4) 0.0269(11) Uani 1 1 d . .
H2 H 0.1831 -0.0516 0.5815 0.032 Uiso 1 1 calc R U
C3 C 0.1657(4) 0.0000(3) 0.4280(4) 0.0252(11) Uani 1 1 d . .
H3 H 0.1773 -0.0614 0.3959 0.030 Uiso 1 1 calc R U
C4 C 0.1441(4) 0.0868(3) 0.3609(4) 0.0206(10) Uani 1 1 d . .
C5 C 0.1393(4) 0.0901(3) 0.2455(4) 0.0262(11) Uani 1 1 d . .
H5 H 0.1490 0.0318 0.2068 0.031 Uiso 1 1 calc R U
C6 C 0.1203(4) 0.1801(4) 0.1908(4) 0.0267(11) Uani 1 1 d . .
H6 H 0.1172 0.1815 0.1147 0.032 Uiso 1 1 calc R U
C7 C 0.1053(4) 0.2702(3) 0.2461(4) 0.0245(10) Uani 1 1 d . .
H7 H 0.0936 0.3297 0.2062 0.029 Uiso 1 1 calc R U
C8 C 0.1078(4) 0.2713(3) 0.3591(4) 0.0188(9) Uani 1 1 d . .
C9 C 0.1280(4) 0.1776(3) 0.4160(3) 0.0185(9) Uani 1 1 d . .
C10 C 0.2515(4) 0.4324(3) 0.6280(4) 0.0221(10) Uani 1 1 d . .
C11 C 0.2808(4) 0.3450(3) 0.6937(4) 0.0203(10) Uani 1 1 d . .
H13 H 0.3534 0.3031 0.6840 0.024 Uiso 1 1 calc R U
C12 C 0.1919(4) 0.3080(3) 0.7562(3) 0.0190(9) Uani 1 1 d . .
H14 H 0.2047 0.2402 0.7863 0.023 Uiso 1 1 calc R U
C13 C 0.0730(4) 0.3546(3) 0.7556(3) 0.0194(9) Uani 1 1 d . .
C14 C 0.0454(4) 0.4439(3) 0.6908(3) 0.0214(10) Uani 1 1 d . .
H19 H -0.0425 0.4696 0.6759 0.026 Uiso 1 1 calc R U
C15 C 0.1329(4) 0.4824(3) 0.6297(4) 0.0224(10) Uani 1 1 d . .
H10 H 0.1035 0.5341 0.5740 0.027 Uiso 1 1 calc R U
C16 C 0.3373(4) 0.4685(4) 0.5533(4) 0.0307(11) Uani 1 1 d . .
H12A H 0.2868 0.5013 0.4901 0.046 Uiso 1 1 calc R U
H12B H 0.3813 0.4127 0.5290 0.046 Uiso 1 1 calc R U
H12C H 0.3988 0.5147 0.5929 0.046 Uiso 1 1 calc R U
C17 C -0.0250(4) 0.3159(3) 0.8185(4) 0.0218(10) Uani 1 1 d . .
H16 H -0.1101 0.3331 0.7759 0.026 Uiso 1 1 calc R U
C18 C -0.0070(5) 0.3708(4) 0.9299(4) 0.0343(12) Uani 1 1 d . .
H17A H 0.0775 0.3580 0.9718 0.052 Uiso 1 1 calc R U
H17B H -0.0695 0.3475 0.9706 0.052 Uiso 1 1 calc R U
H17C H -0.0178 0.4413 0.9169 0.052 Uiso 1 1 calc R U
C19 C -0.0210(5) 0.2035(3) 0.8353(4) 0.0314(12) Uani 1 1 d . .
H18A H -0.0294 0.1708 0.7647 0.047 Uiso 1 1 calc R U
H18B H -0.0902 0.1835 0.8702 0.047 Uiso 1 1 calc R U
H18C H 0.0592 0.1850 0.8816 0.047 Uiso 1 1 calc R U
N1 N 0.1338(3) 0.1817(2) 0.5292(3) 0.0195(8) Uani 1 1 d . .
O1 O 0.0959(3) 0.3519(2) 0.4172(2) 0.0228(7) Uani 1 1 d . .
Br1 Br -0.13820(4) 0.27455(3) 0.52120(4) 0.02267(13) Uani 1 1 d . .
Ru1 Ru 0.09629(3) 0.32518(2) 0.58336(3) 0.01676(11) Uani 1 1 d . .

loop_
_atom_site_aniso_label
_atom_site_aniso_U_11
_atom_site_aniso_U_22
_atom_site_aniso_U_33
_atom_site_aniso_U_23
_atom_site_aniso_U_13
_atom_site_aniso_U_12
C1 0.024(2) 0.015(2) 0.023(2) 0.0023(19) 0.0031(19) 0.0003(18)
C2 0.029(2) 0.014(2) 0.039(3) 0.002(2) 0.011(2) 0.0004(19)
C3 0.023(2) 0.016(2) 0.039(3) -0.006(2) 0.010(2) 0.0026(18)
C4 0.019(2) 0.018(2) 0.026(3) -0.003(2) 0.0086(19) 0.0021(17)
C5 0.025(2) 0.029(3) 0.027(3) -0.011(2) 0.009(2) -0.002(2)
C6 0.021(2) 0.041(3) 0.020(2) -0.002(2) 0.0070(19) -0.005(2)
C7 0.024(2) 0.024(3) 0.026(3) 0.003(2) 0.007(2) -0.0024(19)
C8 0.016(2) 0.020(2) 0.023(2) -0.002(2) 0.0089(18) -0.0036(18)
C9 0.016(2) 0.022(2) 0.017(2) -0.0008(19) 0.0037(18) 0.0002(18)
C10 0.022(2) 0.019(2) 0.022(2) -0.009(2) -0.0003(19) -0.0061(18)
C11 0.017(2) 0.021(2) 0.021(2) -0.0021(19) 0.0000(18) -0.0007(17)
C12 0.022(2) 0.016(2) 0.017(2) 0.0006(18) -0.0024(18) 0.0008(17)
C13 0.025(2) 0.013(2) 0.018(2) -0.0044(18) -0.0027(18) 0.0017(17)
C14 0.025(2) 0.018(2) 0.019(2) -0.0086(19) -0.0008(18) 0.0013(19)
C15 0.032(2) 0.009(2) 0.025(3) -0.0026(19) 0.000(2) -0.0024(18)
C16 0.032(3) 0.026(3) 0.035(3) -0.001(2) 0.010(2) -0.008(2)
C17 0.021(2) 0.027(3) 0.018(2) 0.002(2) 0.0057(19) 0.0034(19)
C18 0.040(3) 0.041(3) 0.025(3) -0.013(2) 0.012(2) -0.005(2)
C19 0.039(3) 0.028(3) 0.031(3) 0.006(2) 0.015(2) -0.002(2)
N1 0.0204(18) 0.0132(18) 0.026(2) 0.0012(16) 0.0062(16) 0.0000(15)
O1 0.0314(17) 0.0148(16) 0.0235(17) 0.0018(13) 0.0086(14) -0.0012(13)
Br1 0.0234(2) 0.0188(2) 0.0255(3) -0.00060(19) 0.00422(19) -0.00062(18)
Ru1 0.02047(19) 0.01134(19) 0.0186(2) -0.00021(15) 0.00416(14) 0.00106(14)

loop_
_atom_type_symbol
_atom_type_description
_atom_type_scat_dispersion_real
_atom_type_scat_dispersion_imag
_atom_type_scat_source
C C 0.0033 0.0016 'International Tables Vol C Tables 4.2.6.8 and 6.1.1.4'
H H 0.0000 0.0000 'International Tables Vol C Tables 4.2.6.8 and 6.1.1.4'
N N 0.0061 0.0033 'International Tables Vol C Tables 4.2.6.8 and 6.1.1.4'
O O 0.0106 0.0060 'International Tables Vol C Tables 4.2.6.8 and 6.1.1.4'
Br Br -0.2901 2.4595 'International Tables Vol C Tables 4.2.6.8 and 6.1.1.4'
Ru Ru -1.2594 0.8363 'International Tables Vol C Tables 4.2.6.8 and 6.1.1.4'

loop_
_geom_angle_atom_site_label_1
_geom_angle_atom_site_label_2
_geom_angle_atom_site_label_3
_geom_angle
N1 C1 C2 121.4(4)
N1 C1 H1 119.3
C2 C1 H1 119.3
C3 C2 C1 120.5(4)
C3 C2 H2 119.8
C1 C2 H2 119.8
C2 C3 C4 120.4(4)
C2 C3 H3 119.8
C4 C3 H3 119.8
C5 C4 C9 118.0(4)
C5 C4 C3 125.5(4)
C9 C4 C3 116.5(4)
C6 C5 C4 119.5(4)
C6 C5 H5 120.3
C4 C5 H5 120.3
C5 C6 C7 122.2(4)
C5 C6 H6 118.9
C7 C6 H6 118.9
C8 C7 C6 120.8(4)
C8 C7 H7 119.6
C6 C7 H7 119.6
O1 C8 C7 124.8(4)
O1 C8 C9 118.3(4)
C7 C8 C9 116.9(4)
N1 C9 C4 122.0(4)
N1 C9 C8 115.5(4)
C4 C9 C8 122.6(4)
C11 C10 C15 118.1(4)
C11 C10 C16 121.5(4)
C15 C10 C16 120.3(4)
C11 C10 Ru1 70.8(2)
C15 C10 Ru1 71.6(2)
C16 C10 Ru1 125.7(3)
C12 C11 C10 120.0(4)
C12 C11 Ru1 71.3(2)
C10 C11 Ru1 71.0(2)
C12 C11 H13 119.4
C10 C11 H13 119.4
Ru1 C11 H13 119.4
C13 C12 C11 122.5(4)
C13 C12 Ru1 72.7(2)
C11 C12 Ru1 70.6(2)
C13 C12 H14 118.0
C11 C12 H14 118.0
Ru1 C12 H14 118.0
C12 C13 C14 117.1(4)
C12 C13 C17 123.8(4)
C14 C13 C17 119.0(4)
C12 C13 Ru1 69.9(2)
C14 C13 Ru1 70.5(2)
C17 C13 Ru1 130.4(3)
C15 C14 C13 121.3(4)
C15 C14 Ru1 71.1(2)
C13 C14 Ru1 71.6(2)
C15 C14 H19 118.7
C13 C14 H19 118.7
Ru1 C14 H19 118.7
C14 C15 C10 121.0(4)
C14 C15 Ru1 71.6(2)
C10 C15 Ru1 70.1(2)
C14 C15 H10 118.7
C10 C15 H10 118.7
Ru1 C15 H10 118.7
C10 C16 H12A 109.5
C10 C16 H12B 109.5
H12A C16 H12B 109.5
C10 C16 H12C 109.5
H12A C16 H12C 109.5
H12B C16 H12C 109.5
C13 C17 C19 114.0(4)
C13 C17 C18 108.4(4)
C19 C17 C18 111.0(4)
C13 C17 H16 107.7
C19 C17 H16 107.7
C18 C17 H16 107.7
C17 C18 H17A 109.5
C17 C18 H17B 109.5
H17A C18 H17B 109.5
C17 C18 H17C 109.5
H17A C18 H17C 109.5
H17B C18 H17C 109.5
C17 C19 H18A 109.5
C17 C19 H18B 109.5
H18A C19 H18B 109.5
C17 C19 H18C 109.5
H18A C19 H18C 109.5
H18B C19 H18C 109.5
C1 N1 C9 119.3(4)
C1 N1 Ru1 128.0(3)
C9 N1 Ru1 112.5(3)
C8 O1 Ru1 114.4(3)
O1 Ru1 N1 78.94(12)
O1 Ru1 C11 114.87(14)
N1 Ru1 C11 96.02(15)
O1 Ru1 C10 89.35(14)
N1 Ru1 C10 120.10(15)
C11 Ru1 C10 38.17(15)
O1 Ru1 C12 152.72(14)
N1 Ru1 C12 97.59(15)
C11 Ru1 C12 38.10(15)
C10 Ru1 C12 68.80(16)
O1 Ru1 C15 93.24(14)
N1 Ru1 C15 157.76(14)
C11 Ru1 C15 68.20(16)
C10 Ru1 C15 38.29(15)
C12 Ru1 C15 79.79(16)
O1 Ru1 C14 120.94(14)
N1 Ru1 C14 159.50(15)
C11 Ru1 C14 80.55(16)
C10 Ru1 C14 68.70(16)
C12 Ru1 C14 67.25(15)
C15 Ru1 C14 37.24(15)
O1 Ru1 C13 158.83(13)
N1 Ru1 C13 122.05(15)
C11 Ru1 C13 68.82(16)
C10 Ru1 C13 82.19(16)
C12 Ru1 C13 37.36(15)
C15 Ru1 C13 68.22(16)
C14 Ru1 C13 37.90(15)
O1 Ru1 Br1 86.49(8)
N1 Ru1 Br1 84.13(9)
C11 Ru1 Br1 158.34(12)
C10 Ru1 Br1 154.09(12)
C12 Ru1 Br1 120.31(11)
C15 Ru1 Br1 116.43(11)
C14 Ru1 Br1 91.72(11)
C13 Ru1 Br1 92.67(11)

loop_
_geom_bond_atom_site_label_1
_geom_bond_atom_site_label_2
_geom_bond_distance
C1 N1 1.323(5)
C1 C2 1.409(6)
C1 H1 0.9300
C2 C3 1.350(6)
C2 H2 0.9300
C3 C4 1.418(6)
C3 H3 0.9300
C4 C5 1.411(6)
C4 C9 1.418(6)
C5 C6 1.375(6)
C5 H5 0.9300
C6 C7 1.409(6)
C6 H6 0.9300
C7 C8 1.385(6)
C7 H7 0.9300
C8 O1 1.313(5)
C8 C9 1.431(6)
C9 N1 1.383(5)
C10 C11 1.421(6)
C10 C15 1.433(6)
C10 C16 1.497(6)
C10 Ru1 2.175(4)
C11 C12 1.420(6)
C11 Ru1 2.171(4)
C11 H13 0.9800
C12 C13 1.409(6)
C12 Ru1 2.180(4)
C12 H14 0.9800
C13 C14 1.435(6)
C13 C17 1.507(6)
C13 Ru1 2.216(4)
C14 C15 1.404(6)
C14 Ru1 2.201(4)
C14 H19 0.9800
C15 Ru1 2.194(4)
C15 H10 0.9800
C16 H12A 0.9600
C16 H12B 0.9600
C16 H12C 0.9600
C17 C19 1.518(6)
C17 C18 1.533(6)
C17 H16 0.9800
C18 H17A 0.9600
C18 H17B 0.9600
C18 H17C 0.9600
C19 H18A 0.9600
C19 H18B 0.9600
C19 H18C 0.9600
N1 Ru1 2.096(3)
O1 Ru1 2.074(3)
Br1 Ru1 2.5525(5)
